data_1567502
loop_
_publ_author_name
'Hamsath, Akil'
'Lederberg, Oren L.'
'Cui, Qi'
'Shieh, Meg'
'Lam, Yannie'
'Brummett, Brock J.'
'Xu, Shi'
'Robinson, Jerome R.'
'Xian, Ming'

_publ_section_title
;
 Intramolecular tetrazine-acryloyl cycloaddition: chemistry and
 applications
;
_journal_name_full 'Chemical Science'
_journal_paper_doi 10.1039/D2SC04331A
_journal_year 2022
_chemical_formula_moiety '2(C16 H11 N3 O2)'
_chemical_formula_sum 'C32 H22 N6 O4'
_chemical_formula_weight 554.55
_space_group_crystal_system monoclinic
_space_group_IT_number 14
_space_group_name_Hall '-P 2ybc'
_space_group_name_H-M_alt 'P 1 21/c 1'
_atom_sites_solution_hydrogens geom
_atom_sites_solution_primary dual
_audit_creation_date 2022-07-26
_audit_creation_method
;
Olex2 1.3
(compiled 2020.11.12 svn.r5f609507 for OlexSys, GUI svn.r6408)
;
_audit_update_record
;
2022-07-27 deposited with the CCDC.	2022-08-12 downloaded from the CCDC.
;
_cell_angle_alpha 90
_cell_angle_beta 94.4300(10)
_cell_angle_gamma 90
_cell_formula_units_Z 4
_cell_length_a 11.0961(4)
_cell_length_b 9.9627(3)
_cell_length_c 22.3275(6)
_cell_measurement_reflns_used 9853
_cell_measurement_temperature 173.0
_cell_measurement_theta_max 27.55
_cell_measurement_theta_min 2.49
_cell_volume 2460.87(13)
_computing_cell_refinement 'SAINT V8.40A (Bruker, 2019)'
_computing_data_reduction 'SAINT V8.40A (Bruker, 2019)'
_computing_molecular_graphics 'Olex2 1.3 (Dolomanov et al., 2009)'
_computing_publication_material 'Olex2 1.3 (Dolomanov et al., 2009)'
_computing_structure_refinement 'XL  (Sheldrick, 2008)'
_computing_structure_solution 'SHELXT 2014/5 (Sheldrick, 2014)'
_diffrn_ambient_temperature 173.0
_diffrn_measured_fraction_theta_full 0.999
_diffrn_measured_fraction_theta_max 0.999
_diffrn_measurement_device_type 'Bruker D8 Quest'
_diffrn_measurement_method '\f and \w scans'
_diffrn_radiation_type MoK\a
_diffrn_radiation_wavelength 0.71073
_diffrn_reflns_av_R_equivalents 0.0327
_diffrn_reflns_av_unetI/netI 0.0150
_diffrn_reflns_Laue_measured_fraction_full 0.999
_diffrn_reflns_Laue_measured_fraction_max 0.999
_diffrn_reflns_limit_h_max 14
_diffrn_reflns_limit_h_min -14
_diffrn_reflns_limit_k_max 12
_diffrn_reflns_limit_k_min -12
_diffrn_reflns_limit_l_max 28
_diffrn_reflns_limit_l_min -29
_diffrn_reflns_number 62503
_diffrn_reflns_point_group_measured_fraction_full 0.999
_diffrn_reflns_point_group_measured_fraction_max 0.999
_diffrn_reflns_theta_full 25.242
_diffrn_reflns_theta_max 27.552
_diffrn_reflns_theta_min 2.240
_diffrn_source_current 30.0
_diffrn_source_power 1.5
_diffrn_source_voltage 50.0
_diffrn_standards_number 0
_exptl_absorpt_coefficient_mu 0.102
_exptl_absorpt_correction_T_max 0.7456
_exptl_absorpt_correction_T_min 0.7149
_exptl_absorpt_correction_type multi-scan
_exptl_absorpt_process_details
;
SADABS-2016/2 (Bruker,2016/2) was used for absorption correction.
wR2(int) was 0.0532 before and 0.0495 after correction.
The Ratio of minimum to maximum transmission is 0.9588.
The \l/2 correction factor is Not present.
;
_exptl_crystal_colour 'clear light yellow'
_exptl_crystal_colour_lustre clear
_exptl_crystal_colour_modifier light
_exptl_crystal_colour_primary yellow
_exptl_crystal_density_diffrn 1.497
_exptl_crystal_description block
_exptl_crystal_F_000 1152
_exptl_crystal_size_max 0.16
_exptl_crystal_size_mid 0.16
_exptl_crystal_size_min 0.06
_refine_diff_density_max 0.392
_refine_diff_density_min -0.427
_refine_diff_density_rms 0.044
_refine_ls_extinction_method none
_refine_ls_goodness_of_fit_ref 1.031
_refine_ls_hydrogen_treatment constr
_refine_ls_matrix_type full
_refine_ls_number_parameters 379
_refine_ls_number_reflns 5678
_refine_ls_number_restraints 0
_refine_ls_restrained_S_all 1.031
_refine_ls_R_factor_all 0.0446
_refine_ls_R_factor_gt 0.0387
_refine_ls_shift/su_max 0.001
_refine_ls_shift/su_mean 0.000
_refine_ls_structure_factor_coef Fsqd
_refine_ls_weighting_details 'w=1/[\s^2^(Fo^2^)+(0.0512P)^2^+1.0574P] where P=(Fo^2^+2Fc^2^)/3'
_refine_ls_weighting_scheme calc
_refine_ls_wR_factor_gt 0.0984
_refine_ls_wR_factor_ref 0.1027
_reflns_Friedel_coverage 0.000
_reflns_number_gt 5025
_reflns_number_total 5678
_reflns_threshold_expression 'I > 2\s(I)'
_cod_data_source_file d2sc04331a3.cif
_cod_data_source_block mx20220725_0m
_cod_database_code 1567502
_shelx_shelxl_version_number 2018/3
_shelx_space_group_comment
;
The symmetry employed for this shelxl refinement is uniquely defined
by the following loop, which should always be used as a source of
symmetry information in preference to the above space-group names.
They are only intended as comments.
;
_shelx_estimated_absorpt_t_max 0.994
_shelx_estimated_absorpt_t_min 0.984
_olex2_refinement_description
;
1. Fixed Uiso
 At 1.2 times of:
  All C(H) groups, All C(H,H) groups, All N(H) groups
2.a Secondary CH2 refined with riding coordinates:
 C10(H10A,H10B), C26(H26A,H26B)
2.b Aromatic/amide H refined with riding coordinates:
 N1(H1), C5(H5), C6(H6), C7(H7), C8(H8), C13(H13), C14(H14), C15(H15),
 C16(H16), N4(H4), C21(H21), C22(H22), C23(H23), C24(H24), C29(H29), C30(H30),
 C31(H31), C32(H32)
;
_olex2_submission_special_instructions 'No special instructions were received'

loop_
_space_group_symop_operation_xyz
'x, y, z'
'-x, y+1/2, -z+1/2'
'-x, -y, -z'
'x, -y-1/2, z-1/2'

loop_
_atom_site_label
_atom_site_type_symbol
_atom_site_fract_x
_atom_site_fract_y
_atom_site_fract_z
_atom_site_U_iso_or_equiv
_atom_site_adp_type
_atom_site_occupancy
_atom_site_site_symmetry_order
_atom_site_calc_flag
_atom_site_refinement_flags_posn
_atom_site_refinement_flags_adp
_atom_site_refinement_flags_occupancy
_atom_site_disorder_assembly
_atom_site_disorder_group
O1 O 0.40812(9) 0.66920(10) 0.46901(4) 0.0317(2) Uani 1 1 d . . . . .
O2 O 0.55475(8) 0.74147(9) 0.53334(4) 0.02454(19) Uani 1 1 d . . . . .
N1 N 0.64398(10) 1.03432(10) 0.41175(5) 0.0231(2) Uani 1 1 d . . . . .
H1 H 0.690370 1.101584 0.424680 0.028 Uiso 1 1 calc R U . . .
N2 N 0.60305(9) 1.03025(10) 0.35169(5) 0.0227(2) Uani 1 1 d . . . . .
N3 N 0.38737(9) 0.85663(11) 0.25580(5) 0.0234(2) Uani 1 1 d . . . . .
C1 C 0.49042(11) 0.74944(12) 0.47823(5) 0.0217(2) Uani 1 1 d . . . . .
C2 C 0.52293(10) 0.85079(12) 0.43711(5) 0.0194(2) Uani 1 1 d . . . . .
C3 C 0.61524(10) 0.93812(12) 0.45176(5) 0.0192(2) Uani 1 1 d . . . . .
C4 C 0.68320(10) 0.92813(12) 0.50990(5) 0.0200(2) Uani 1 1 d . . . . .
C5 C 0.78173(11) 1.01024(13) 0.52918(6) 0.0241(3) Uani 1 1 d . . . . .
H5 H 0.806695 1.079676 0.503726 0.029 Uiso 1 1 calc R U . . .
C6 C 0.84258(12) 0.99065(14) 0.58492(6) 0.0283(3) Uani 1 1 d . . . . .
H6 H 0.910093 1.045336 0.597305 0.034 Uiso 1 1 calc R U . . .
C7 C 0.80484(12) 0.89071(14) 0.62289(6) 0.0295(3) Uani 1 1 d . . . . .
H7 H 0.846441 0.878356 0.661300 0.035 Uiso 1 1 calc R U . . .
C8 C 0.70746(12) 0.80921(14) 0.60532(6) 0.0269(3) Uani 1 1 d . . . . .
H8 H 0.681524 0.741644 0.631458 0.032 Uiso 1 1 calc R U . . .
C9 C 0.64821(11) 0.82792(12) 0.54875(5) 0.0215(2) Uani 1 1 d . . . . .
C10 C 0.45199(11) 0.85950(13) 0.37736(5) 0.0221(2) Uani 1 1 d . . . . .
H10A H 0.370462 0.895817 0.382682 0.027 Uiso 1 1 calc R U . . .
H10B H 0.442455 0.768703 0.359600 0.027 Uiso 1 1 calc R U . . .
C11 C 0.51608(10) 0.94927(12) 0.33574(5) 0.0198(2) Uani 1 1 d . . . . .
C12 C 0.48127(11) 0.93856(12) 0.27040(5) 0.0205(2) Uani 1 1 d . . . . .
C13 C 0.54565(11) 1.00264(13) 0.22719(6) 0.0242(3) Uani 1 1 d . . . . .
H13 H 0.608414 1.064411 0.238750 0.029 Uiso 1 1 calc R U . . .
C14 C 0.51585(12) 0.97404(13) 0.16718(6) 0.0272(3) Uani 1 1 d . . . . .
H14 H 0.559456 1.014311 0.136906 0.033 Uiso 1 1 calc R U . . .
C15 C 0.42165(12) 0.88597(13) 0.15169(6) 0.0271(3) Uani 1 1 d . . . . .
H15 H 0.400783 0.863151 0.110891 0.033 Uiso 1 1 calc R U . . .
C16 C 0.35898(12) 0.83232(13) 0.19721(6) 0.0254(3) Uani 1 1 d . . . . .
H16 H 0.292235 0.775176 0.186487 0.030 Uiso 1 1 calc R U . . .
O3 O -0.14087(9) 0.22620(10) 0.41953(4) 0.0319(2) Uani 1 1 d . . . . .
O4 O -0.07539(8) 0.37915(9) 0.35815(4) 0.0255(2) Uani 1 1 d . . . . .
N4 N 0.20795(9) 0.47421(11) 0.48337(5) 0.0229(2) Uani 1 1 d . . . . .
H4 H 0.259569 0.536223 0.473794 0.027 Uiso 1 1 calc R U . . .
N5 N 0.22665(9) 0.41314(10) 0.53853(4) 0.0216(2) Uani 1 1 d . . . . .
N6 N 0.10736(10) 0.15226(11) 0.62260(5) 0.0259(2) Uani 1 1 d . . . . .
C17 C -0.06536(11) 0.31208(12) 0.41256(5) 0.0221(2) Uani 1 1 d . . . . .
C18 C 0.03238(10) 0.34736(12) 0.45518(5) 0.0190(2) Uani 1 1 d . . . . .
C19 C 0.11400(10) 0.44408(12) 0.44274(5) 0.0187(2) Uani 1 1 d . . . . .
C20 C 0.10059(10) 0.51606(12) 0.38603(5) 0.0194(2) Uani 1 1 d . . . . .
C21 C 0.17617(11) 0.62086(13) 0.36962(5) 0.0229(2) Uani 1 1 d . . . . .
H21 H 0.243201 0.647026 0.396086 0.027 Uiso 1 1 calc R U . . .
C22 C 0.15376(12) 0.68615(13) 0.31530(6) 0.0249(3) Uani 1 1 d . . . . .
H22 H 0.205777 0.756276 0.304376 0.030 Uiso 1 1 calc R U . . .
C23 C 0.05496(12) 0.64921(13) 0.27655(5) 0.0245(3) Uani 1 1 d . . . . .
H23 H 0.039176 0.695332 0.239537 0.029 Uiso 1 1 calc R U . . .
C24 C -0.02028(11) 0.54603(13) 0.29151(5) 0.0238(3) Uani 1 1 d . . . . .
H24 H -0.087192 0.520378 0.264852 0.029 Uiso 1 1 calc R U . . .
C25 C 0.00315(11) 0.48033(12) 0.34598(5) 0.0206(2) Uani 1 1 d . . . . .
C26 C 0.04457(11) 0.27065(12) 0.51316(5) 0.0204(2) Uani 1 1 d . . . . .
H26A H 0.054727 0.173921 0.504742 0.024 Uiso 1 1 calc R U . . .
H26B H -0.029717 0.281756 0.534531 0.024 Uiso 1 1 calc R U . . .
C27 C 0.15229(10) 0.32093(12) 0.55223(5) 0.0194(2) Uani 1 1 d . . . . .
C28 C 0.17520(10) 0.25965(12) 0.61234(5) 0.0202(2) Uani 1 1 d . . . . .
C29 C 0.26000(11) 0.31214(13) 0.65555(6) 0.0245(3) Uani 1 1 d . . . . .
H29 H 0.309003 0.386378 0.646317 0.029 Uiso 1 1 calc R U . . .
C30 C 0.27150(12) 0.25436(14) 0.71199(6) 0.0272(3) Uani 1 1 d . . . . .
H30 H 0.327206 0.289450 0.742475 0.033 Uiso 1 1 calc R U . . .
C31 C 0.20051(12) 0.14462(14) 0.72329(6) 0.0279(3) Uani 1 1 d . . . . .
H31 H 0.205418 0.103324 0.761752 0.033 Uiso 1 1 calc R U . . .
C32 C 0.12221(12) 0.09663(14) 0.67710(6) 0.0303(3) Uani 1 1 d . . . . .
H32 H 0.075937 0.019032 0.684589 0.036 Uiso 1 1 calc R U . . .

loop_
_atom_site_aniso_label
_atom_site_aniso_U_11
_atom_site_aniso_U_22
_atom_site_aniso_U_33
_atom_site_aniso_U_23
_atom_site_aniso_U_13
_atom_site_aniso_U_12
O1 0.0292(5) 0.0353(5) 0.0297(5) 0.0060(4) -0.0030(4) -0.0151(4)
O2 0.0240(4) 0.0272(4) 0.0220(4) 0.0026(3) -0.0010(3) -0.0070(4)
N1 0.0260(5) 0.0210(5) 0.0220(5) -0.0008(4) -0.0004(4) -0.0071(4)
N2 0.0248(5) 0.0214(5) 0.0217(5) 0.0000(4) 0.0010(4) -0.0019(4)
N3 0.0235(5) 0.0235(5) 0.0229(5) 0.0003(4) 0.0001(4) -0.0012(4)
C1 0.0192(6) 0.0247(6) 0.0211(5) -0.0009(5) 0.0005(4) -0.0028(5)
C2 0.0173(5) 0.0213(5) 0.0196(5) -0.0020(4) 0.0018(4) -0.0010(4)
C3 0.0178(5) 0.0195(5) 0.0208(5) -0.0023(4) 0.0035(4) 0.0004(4)
C4 0.0180(5) 0.0215(6) 0.0206(5) -0.0037(4) 0.0024(4) -0.0001(4)
C5 0.0215(6) 0.0254(6) 0.0256(6) -0.0034(5) 0.0029(5) -0.0042(5)
C6 0.0227(6) 0.0322(7) 0.0295(7) -0.0063(5) -0.0015(5) -0.0054(5)
C7 0.0279(7) 0.0346(7) 0.0247(6) -0.0026(5) -0.0055(5) -0.0003(6)
C8 0.0275(6) 0.0292(6) 0.0237(6) 0.0011(5) 0.0000(5) -0.0012(5)
C9 0.0184(5) 0.0228(6) 0.0233(6) -0.0033(5) 0.0016(4) -0.0015(4)
C10 0.0209(6) 0.0246(6) 0.0206(6) 0.0005(5) 0.0002(4) -0.0047(5)
C11 0.0193(5) 0.0184(5) 0.0219(6) 0.0003(4) 0.0026(4) 0.0011(4)
C12 0.0208(6) 0.0189(5) 0.0217(6) 0.0008(4) 0.0010(4) 0.0027(4)
C13 0.0240(6) 0.0226(6) 0.0260(6) 0.0030(5) 0.0021(5) 0.0007(5)
C14 0.0301(7) 0.0274(6) 0.0248(6) 0.0059(5) 0.0059(5) 0.0062(5)
C15 0.0331(7) 0.0265(6) 0.0214(6) -0.0013(5) -0.0003(5) 0.0084(5)
C16 0.0265(6) 0.0228(6) 0.0261(6) -0.0014(5) -0.0035(5) 0.0021(5)
O3 0.0286(5) 0.0344(5) 0.0316(5) 0.0045(4) -0.0048(4) -0.0139(4)
O4 0.0238(4) 0.0296(5) 0.0222(4) 0.0020(4) -0.0034(3) -0.0076(4)
N4 0.0213(5) 0.0255(5) 0.0213(5) 0.0046(4) -0.0021(4) -0.0080(4)
N5 0.0214(5) 0.0230(5) 0.0201(5) 0.0022(4) -0.0007(4) -0.0024(4)
N6 0.0259(5) 0.0280(6) 0.0235(5) 0.0038(4) 0.0000(4) -0.0055(4)
C17 0.0208(6) 0.0234(6) 0.0219(6) 0.0003(5) 0.0008(4) -0.0026(5)
C18 0.0180(5) 0.0198(5) 0.0193(5) -0.0012(4) 0.0011(4) -0.0003(4)
C19 0.0177(5) 0.0193(5) 0.0189(5) -0.0021(4) 0.0013(4) 0.0009(4)
C20 0.0182(5) 0.0211(6) 0.0191(5) -0.0012(4) 0.0024(4) 0.0010(4)
C21 0.0210(6) 0.0249(6) 0.0227(6) -0.0001(5) 0.0014(4) -0.0022(5)
C22 0.0254(6) 0.0248(6) 0.0249(6) 0.0016(5) 0.0051(5) -0.0019(5)
C23 0.0287(6) 0.0261(6) 0.0190(5) 0.0012(5) 0.0038(5) 0.0038(5)
C24 0.0225(6) 0.0286(6) 0.0200(6) -0.0025(5) -0.0005(4) 0.0020(5)
C25 0.0191(6) 0.0218(6) 0.0210(6) -0.0022(4) 0.0024(4) -0.0010(4)
C26 0.0195(5) 0.0202(5) 0.0214(5) -0.0003(4) 0.0012(4) -0.0031(4)
C27 0.0180(5) 0.0194(5) 0.0207(5) -0.0016(4) 0.0013(4) 0.0001(4)
C28 0.0182(5) 0.0212(6) 0.0214(5) -0.0001(4) 0.0018(4) 0.0011(4)
C29 0.0222(6) 0.0237(6) 0.0272(6) 0.0010(5) -0.0017(5) -0.0024(5)
C30 0.0242(6) 0.0313(7) 0.0254(6) -0.0002(5) -0.0040(5) 0.0024(5)
C31 0.0242(6) 0.0352(7) 0.0239(6) 0.0071(5) 0.0002(5) 0.0032(5)
C32 0.0288(7) 0.0330(7) 0.0286(7) 0.0083(5) -0.0001(5) -0.0075(6)

loop_
_atom_type_symbol
_atom_type_description
_atom_type_scat_dispersion_real
_atom_type_scat_dispersion_imag
_atom_type_scat_source
C C 0.0033 0.0016 'International Tables Vol C Tables 4.2.6.8 and 6.1.1.4'
H H 0.0000 0.0000 'International Tables Vol C Tables 4.2.6.8 and 6.1.1.4'
N N 0.0061 0.0033 'International Tables Vol C Tables 4.2.6.8 and 6.1.1.4'
O O 0.0106 0.0060 'International Tables Vol C Tables 4.2.6.8 and 6.1.1.4'

loop_
_geom_angle_atom_site_label_1
_geom_angle_atom_site_label_2
_geom_angle_atom_site_label_3
_geom_angle
_geom_angle_site_symmetry_1
_geom_angle_site_symmetry_3
_geom_angle_publ_flag
C9 O2 C1 121.19(9) . . ?
N2 N1 H1 118.7 . . ?
C3 N1 H1 118.7 . . ?
C3 N1 N2 122.57(10) . . ?
C11 N2 N1 118.03(10) . . ?
C16 N3 C12 117.69(11) . . ?
O1 C1 O2 116.31(11) . . ?
O1 C1 C2 125.28(11) . . ?
O2 C1 C2 118.41(10) . . ?
C1 C2 C10 118.13(10) . . ?
C3 C2 C1 121.23(11) . . ?
C3 C2 C10 120.63(11) . . ?
N1 C3 C4 120.09(10) . . ?
C2 C3 N1 120.00(11) . . ?
C2 C3 C4 119.90(11) . . ?
C5 C4 C3 124.82(11) . . ?
C9 C4 C3 116.97(11) . . ?
C9 C4 C5 118.20(11) . . ?
C4 C5 H5 119.8 . . ?
C6 C5 C4 120.48(12) . . ?
C6 C5 H5 119.8 . . ?
C5 C6 H6 120.0 . . ?
C5 C6 C7 119.98(12) . . ?
C7 C6 H6 120.0 . . ?
C6 C7 H7 119.6 . . ?
C8 C7 C6 120.77(12) . . ?
C8 C7 H7 119.6 . . ?
C7 C8 H8 120.6 . . ?
C7 C8 C9 118.87(12) . . ?
C9 C8 H8 120.6 . . ?
O2 C9 C4 122.29(11) . . ?
O2 C9 C8 116.03(11) . . ?
C8 C9 C4 121.68(11) . . ?
C2 C10 H10A 109.6 . . ?
C2 C10 H10B 109.6 . . ?
C2 C10 C11 110.05(10) . . ?
H10A C10 H10B 108.2 . . ?
C11 C10 H10A 109.6 . . ?
C11 C10 H10B 109.6 . . ?
N2 C11 C10 125.52(11) . . ?
N2 C11 C12 116.74(11) . . ?
C12 C11 C10 117.65(10) . . ?
N3 C12 C11 114.85(10) . . ?
N3 C12 C13 122.55(11) . . ?
C13 C12 C11 122.50(11) . . ?
C12 C13 H13 120.8 . . ?
C14 C13 C12 118.49(12) . . ?
C14 C13 H13 120.8 . . ?
C13 C14 H14 120.3 . . ?
C13 C14 C15 119.35(12) . . ?
C15 C14 H14 120.3 . . ?
C14 C15 H15 120.9 . . ?
C16 C15 C14 118.24(12) . . ?
C16 C15 H15 120.9 . . ?
N3 C16 C15 123.55(12) . . ?
N3 C16 H16 118.2 . . ?
C15 C16 H16 118.2 . . ?
C25 O4 C17 121.27(9) . . ?
N5 N4 H4 118.2 . . ?
C19 N4 H4 118.2 . . ?
C19 N4 N5 123.64(10) . . ?
C27 N5 N4 118.26(10) . . ?
C32 N6 C28 117.15(11) . . ?
O3 C17 O4 116.29(11) . . ?
O3 C17 C18 125.61(11) . . ?
O4 C17 C18 118.10(10) . . ?
C17 C18 C26 117.52(10) . . ?
C19 C18 C17 121.25(11) . . ?
C19 C18 C26 121.19(10) . . ?
N4 C19 C18 120.38(11) . . ?
N4 C19 C20 119.57(10) . . ?
C18 C19 C20 120.05(10) . . ?
C21 C20 C19 124.81(11) . . ?
C25 C20 C19 117.06(11) . . ?
C25 C20 C21 118.10(11) . . ?
C20 C21 H21 119.7 . . ?
C22 C21 C20 120.53(11) . . ?
C22 C21 H21 119.7 . . ?
C21 C22 H22 120.0 . . ?
C21 C22 C23 120.04(12) . . ?
C23 C22 H22 120.0 . . ?
C22 C23 H23 119.7 . . ?
C24 C23 C22 120.53(11) . . ?
C24 C23 H23 119.7 . . ?
C23 C24 H24 120.4 . . ?
C23 C24 C25 119.14(11) . . ?
C25 C24 H24 120.4 . . ?
O4 C25 C20 122.19(11) . . ?
O4 C25 C24 116.16(10) . . ?
C24 C25 C20 121.65(11) . . ?
C18 C26 H26A 109.6 . . ?
C18 C26 H26B 109.6 . . ?
C18 C26 C27 110.13(10) . . ?
H26A C26 H26B 108.1 . . ?
C27 C26 H26A 109.6 . . ?
C27 C26 H26B 109.6 . . ?
N5 C27 C26 126.36(11) . . ?
N5 C27 C28 116.23(10) . . ?
C28 C27 C26 117.41(10) . . ?
N6 C28 C27 115.21(10) . . ?
N6 C28 C29 122.63(11) . . ?
C29 C28 C27 122.15(11) . . ?
C28 C29 H29 120.5 . . ?
C30 C29 C28 118.93(12) . . ?
C30 C29 H29 120.5 . . ?
C29 C30 H30 120.6 . . ?
C31 C30 C29 118.82(12) . . ?
C31 C30 H30 120.6 . . ?
C30 C31 H31 120.9 . . ?
C32 C31 C30 118.17(12) . . ?
C32 C31 H31 120.9 . . ?
N6 C32 C31 124.24(13) . . ?
N6 C32 H32 117.9 . . ?
C31 C32 H32 117.9 . . ?

loop_
_geom_bond_atom_site_label_1
_geom_bond_atom_site_label_2
_geom_bond_distance
_geom_bond_site_symmetry_2
_geom_bond_publ_flag
O1 C1 1.2192(15) . ?
O2 C1 1.3764(14) . ?
O2 C9 1.3713(14) . ?
N1 H1 0.8800 . ?
N1 N2 1.3828(14) . ?
N1 C3 1.3647(16) . ?
N2 C11 1.2868(16) . ?
N3 C12 1.3437(16) . ?
N3 C16 1.3438(16) . ?
C1 C2 1.4295(17) . ?
C2 C3 1.3643(16) . ?
C2 C10 1.4983(16) . ?
C3 C4 1.4534(16) . ?
C4 C5 1.4061(17) . ?
C4 C9 1.3970(17) . ?
C5 H5 0.9500 . ?
C5 C6 1.3832(18) . ?
C6 H6 0.9500 . ?
C6 C7 1.393(2) . ?
C7 H7 0.9500 . ?
C7 C8 1.3840(19) . ?
C8 H8 0.9500 . ?
C8 C9 1.3908(17) . ?
C10 H10A 0.9900 . ?
C10 H10B 0.9900 . ?
C10 C11 1.5070(16) . ?
C11 C12 1.4840(16) . ?
C12 C13 1.3982(17) . ?
C13 H13 0.9500 . ?
C13 C14 1.3848(18) . ?
C14 H14 0.9500 . ?
C14 C15 1.388(2) . ?
C15 H15 0.9500 . ?
C15 C16 1.3825(19) . ?
C16 H16 0.9500 . ?
O3 C17 1.2160(15) . ?
O4 C17 1.3833(15) . ?
O4 C25 1.3733(14) . ?
N4 H4 0.8800 . ?
N4 N5 1.3750(14) . ?
N4 C19 1.3614(15) . ?
N5 C27 1.2873(16) . ?
N6 C28 1.3381(16) . ?
N6 C32 1.3358(16) . ?
C17 C18 1.4304(16) . ?
C18 C19 1.3656(16) . ?
C18 C26 1.5003(16) . ?
C19 C20 1.4528(16) . ?
C20 C21 1.4054(17) . ?
C20 C25 1.3950(16) . ?
C21 H21 0.9500 . ?
C21 C22 1.3818(17) . ?
C22 H22 0.9500 . ?
C22 C23 1.3925(18) . ?
C23 H23 0.9500 . ?
C23 C24 1.3813(18) . ?
C24 H24 0.9500 . ?
C24 C25 1.3880(17) . ?
C26 H26A 0.9900 . ?
C26 H26B 0.9900 . ?
C26 C27 1.5098(16) . ?
C27 C28 1.4785(16) . ?
C28 C29 1.3962(17) . ?
C29 H29 0.9500 . ?
C29 C30 1.3824(18) . ?
C30 H30 0.9500 . ?
C30 C31 1.3821(19) . ?
C31 H31 0.9500 . ?
C31 C32 1.3814(19) . ?
C32 H32 0.9500 . ?

loop_
_geom_torsion_atom_site_label_1
_geom_torsion_atom_site_label_2
_geom_torsion_atom_site_label_3
_geom_torsion_atom_site_label_4
_geom_torsion
_geom_torsion_site_symmetry_1
_geom_torsion_site_symmetry_2
_geom_torsion_site_symmetry_3
_geom_torsion_site_symmetry_4
_geom_torsion_publ_flag
O1 C1 C2 C3 178.74(12) . . . . ?
O1 C1 C2 C10 -0.77(19) . . . . ?
O2 C1 C2 C3 -0.09(17) . . . . ?
O2 C1 C2 C10 -179.60(10) . . . . ?
N1 N2 C11 C10 1.50(18) . . . . ?
N1 N2 C11 C12 -174.89(10) . . . . ?
N1 C3 C4 C5 -1.41(18) . . . . ?
N1 C3 C4 C9 179.54(11) . . . . ?
N2 N1 C3 C2 -15.09(17) . . . . ?
N2 N1 C3 C4 164.65(11) . . . . ?
N2 C11 C12 N3 -177.74(11) . . . . ?
N2 C11 C12 C13 5.81(17) . . . . ?
N3 C12 C13 C14 -3.97(18) . . . . ?
C1 O2 C9 C4 0.08(17) . . . . ?
C1 O2 C9 C8 -179.25(11) . . . . ?
C1 C2 C3 N1 -179.69(11) . . . . ?
C1 C2 C3 C4 0.58(18) . . . . ?
C1 C2 C10 C11 -167.24(10) . . . . ?
C2 C3 C4 C5 178.33(11) . . . . ?
C2 C3 C4 C9 -0.72(17) . . . . ?
C2 C10 C11 N2 -14.41(17) . . . . ?
C2 C10 C11 C12 161.95(10) . . . . ?
C3 N1 N2 C11 14.46(17) . . . . ?
C3 C2 C10 C11 13.25(16) . . . . ?
C3 C4 C5 C6 -178.39(12) . . . . ?
C3 C4 C9 O2 0.40(17) . . . . ?
C3 C4 C9 C8 179.70(11) . . . . ?
C4 C5 C6 C7 -1.3(2) . . . . ?
C5 C4 C9 O2 -178.71(11) . . . . ?
C5 C4 C9 C8 0.58(18) . . . . ?
C5 C6 C7 C8 0.7(2) . . . . ?
C6 C7 C8 C9 0.5(2) . . . . ?
C7 C8 C9 O2 178.16(11) . . . . ?
C7 C8 C9 C4 -1.17(19) . . . . ?
C9 O2 C1 O1 -179.18(11) . . . . ?
C9 O2 C1 C2 -0.25(17) . . . . ?
C9 C4 C5 C6 0.65(18) . . . . ?
C10 C2 C3 N1 -0.19(17) . . . . ?
C10 C2 C3 C4 -179.93(10) . . . . ?
C10 C11 C12 N3 5.57(15) . . . . ?
C10 C11 C12 C13 -170.88(11) . . . . ?
C11 C12 C13 C14 172.21(11) . . . . ?
C12 N3 C16 C15 0.58(19) . . . . ?
C12 C13 C14 C15 1.64(18) . . . . ?
C13 C14 C15 C16 1.51(18) . . . . ?
C14 C15 C16 N3 -2.75(19) . . . . ?
C16 N3 C12 C11 -173.60(11) . . . . ?
C16 N3 C12 C13 2.84(18) . . . . ?
O3 C17 C18 C19 178.90(12) . . . . ?
O3 C17 C18 C26 1.10(19) . . . . ?
O4 C17 C18 C19 -0.21(18) . . . . ?
O4 C17 C18 C26 -178.01(10) . . . . ?
N4 N5 C27 C26 0.45(18) . . . . ?
N4 N5 C27 C28 -179.17(10) . . . . ?
N4 C19 C20 C21 -2.38(18) . . . . ?
N4 C19 C20 C25 179.57(11) . . . . ?
N5 N4 C19 C18 -0.86(18) . . . . ?
N5 N4 C19 C20 178.82(11) . . . . ?
N5 C27 C28 N6 -171.36(11) . . . . ?
N5 C27 C28 C29 9.86(17) . . . . ?
N6 C28 C29 C30 -2.49(19) . . . . ?
C17 O4 C25 C20 3.53(17) . . . . ?
C17 O4 C25 C24 -176.07(11) . . . . ?
C17 C18 C19 N4 -178.56(11) . . . . ?
C17 C18 C19 C20 1.77(17) . . . . ?
C17 C18 C26 C27 179.79(10) . . . . ?
C18 C19 C20 C21 177.30(11) . . . . ?
C18 C19 C20 C25 -0.76(17) . . . . ?
C18 C26 C27 N5 -1.87(17) . . . . ?
C18 C26 C27 C28 177.75(10) . . . . ?
C19 N4 N5 C27 1.07(18) . . . . ?
C19 C18 C26 C27 1.98(15) . . . . ?
C19 C20 C21 C22 -177.95(11) . . . . ?
C19 C20 C25 O4 -1.87(17) . . . . ?
C19 C20 C25 C24 177.71(11) . . . . ?
C20 C21 C22 C23 0.64(19) . . . . ?
C21 C20 C25 O4 179.94(11) . . . . ?
C21 C20 C25 C24 -0.48(18) . . . . ?
C21 C22 C23 C24 -1.00(19) . . . . ?
C22 C23 C24 C25 0.61(19) . . . . ?
C23 C24 C25 O4 179.74(11) . . . . ?
C23 C24 C25 C20 0.14(18) . . . . ?
C25 O4 C17 O3 178.38(11) . . . . ?
C25 O4 C17 C18 -2.43(17) . . . . ?
C25 C20 C21 C22 0.09(18) . . . . ?
C26 C18 C19 N4 -0.84(17) . . . . ?
C26 C18 C19 C20 179.49(10) . . . . ?
C26 C27 C28 N6 8.98(16) . . . . ?
C26 C27 C28 C29 -169.79(11) . . . . ?
C27 C28 C29 C30 176.19(11) . . . . ?
C28 N6 C32 C31 1.5(2) . . . . ?
C28 C29 C30 C31 1.44(19) . . . . ?
C29 C30 C31 C32 0.9(2) . . . . ?
C30 C31 C32 N6 -2.5(2) . . . . ?
C32 N6 C28 C27 -177.73(11) . . . . ?
C32 N6 C28 C29 1.04(19) . . . . ?
